data_7235832
loop_
_publ_author_name
'Zhang, Shaowei'
'Duan, Eryue'
'Cheng, Peng'

_publ_section_title
;
 An exceptionally stable 3D GdIII-organic framework for use as a
 magnetocaloric refrigerant
;
_journal_issue 13
_journal_name_full 'Journal of Materials Chemistry A'
_journal_page_first 7157
_journal_paper_doi 10.1039/C4TA06209D
_journal_volume 3
_journal_year 2015
_chemical_formula_sum 'C8 H7 Gd N O7'
_chemical_formula_weight 386.40
_space_group_IT_number 2
_space_group_name_Hall '-P 1'
_space_group_name_H-M_alt 'P -1'
_symmetry_cell_setting triclinic
_symmetry_space_group_name_H-M 'P -1'
_atom_sites_solution_hydrogens geom
_atom_sites_solution_primary direct
_atom_sites_solution_secondary difmap
_audit_creation_method SHELXL-97
_audit_update_record
;
2014-09-09 deposited with the CCDC.
2015-02-18 downloaded from the CCDC.
;
_cell_angle_alpha 77.933(6)
_cell_angle_beta 79.230(6)
_cell_angle_gamma 83.148(5)
_cell_formula_units_Z 2
_cell_length_a 4.5054(3)
_cell_length_b 10.3354(7)
_cell_length_c 10.8017(9)
_cell_measurement_reflns_used 2420
_cell_measurement_temperature 128(1)
_cell_measurement_theta_max 28.7570
_cell_measurement_theta_min 3.9350
_cell_volume 481.52(6)
_computing_structure_refinement 'SHELXL-97 (Sheldrick, 1997)'
_computing_structure_solution 'SHELXS-97 (Sheldrick, 1990)'
_diffrn_ambient_temperature 128(1)
_diffrn_detector_area_resol_mean 16.2116
_diffrn_measured_fraction_theta_full 0.998
_diffrn_measured_fraction_theta_max 0.998
_diffrn_measurement_device_type 'SuperNova, Single source at offset, Eos'
_diffrn_measurement_method '\w scan'
_diffrn_radiation_monochromator mirror
_diffrn_radiation_source 'SuperNova (Mo) X-ray Source'
_diffrn_radiation_type MoK\a
_diffrn_radiation_wavelength 0.71073
_diffrn_reflns_av_R_equivalents 0.0424
_diffrn_reflns_av_sigmaI/netI 0.0600
_diffrn_reflns_limit_h_max 5
_diffrn_reflns_limit_h_min -4
_diffrn_reflns_limit_k_max 12
_diffrn_reflns_limit_k_min -11
_diffrn_reflns_limit_l_max 12
_diffrn_reflns_limit_l_min -12
_diffrn_reflns_number 2808
_diffrn_reflns_theta_full 25.01
_diffrn_reflns_theta_max 25.01
_diffrn_reflns_theta_min 3.07
_exptl_absorpt_coefficient_mu 6.913
_exptl_absorpt_correction_T_max 0.6818
_exptl_absorpt_correction_T_min 0.5448
_exptl_absorpt_correction_type multi-scan
_exptl_absorpt_process_details SADABS
_exptl_crystal_colour Yellow
_exptl_crystal_density_diffrn 2.665
_exptl_crystal_density_method 'not measured'
_exptl_crystal_description Strip
_exptl_crystal_F_000 364
_exptl_crystal_size_max 0.10
_exptl_crystal_size_mid 0.08
_exptl_crystal_size_min 0.06
_refine_diff_density_max 1.215
_refine_diff_density_min -1.291
_refine_diff_density_rms 0.192
_refine_ls_extinction_method none
_refine_ls_goodness_of_fit_ref 1.041
_refine_ls_hydrogen_treatment mixed
_refine_ls_matrix_type full
_refine_ls_number_parameters 158
_refine_ls_number_reflns 1698
_refine_ls_number_restraints 18
_refine_ls_restrained_S_all 1.040
_refine_ls_R_factor_all 0.0288
_refine_ls_R_factor_gt 0.0267
_refine_ls_shift/su_max 0.000
_refine_ls_shift/su_mean 0.000
_refine_ls_structure_factor_coef Fsqd
_refine_ls_weighting_details 'calc w=1/[\s^2^(Fo^2^)+(0.0113P)^2^+0.0000P] where P=(Fo^2^+2Fc^2^)/3'
_refine_ls_weighting_scheme calc
_refine_ls_wR_factor_gt 0.0572
_refine_ls_wR_factor_ref 0.0593
_reflns_number_gt 1599
_reflns_number_total 1698
_reflns_threshold_expression >2sigma(I)
_cod_data_source_file c4ta06209d2.cif
_cod_data_source_block 1
_cod_depositor_comments
;
The following automatic conversions were performed:

data item '_exptl_absorpt_correction_type' value 'Multi-scan' was
changed to 'multi-scan' in accordance with the
/home/saulius/struct/COD-crude-data/automatic-downloads/DataCite-retrospective/RSC/depositions/lib/dictionaries/cif_core.dic
dictionary named 'cif_core.dic' version 2.4.2 last updated on
2011-04-26.

data item '_symmetry_cell_setting' value 'Triclinic' was changed to
'triclinic' in accordance with the
/home/saulius/struct/COD-crude-data/automatic-downloads/DataCite-retrospective/RSC/depositions/lib/dictionaries/cif_core.dic
dictionary named 'cif_core.dic' version 2.4.2 last updated on
2011-04-26.

Automatic conversion script
Id: cif_fix_values 6909 2019-04-08 15:41:33Z antanas 
;
_cod_original_sg_symbol_H-M P-1
_cod_database_code 7235832

loop_
_symmetry_equiv_pos_as_xyz
'x, y, z'
'-x, -y, -z'

loop_
_atom_site_label
_atom_site_type_symbol
_atom_site_fract_x
_atom_site_fract_y
_atom_site_fract_z
_atom_site_U_iso_or_equiv
_atom_site_adp_type
_atom_site_occupancy
_atom_site_symmetry_multiplicity
_atom_site_calc_flag
_atom_site_refinement_flags
Gd1 Gd 1.17178(6) 0.11326(3) 0.57849(2) 0.00719(11) Uani 1 1 d .
O1 O 0.7849(8) 0.2520(4) 0.6800(3) 0.0107(8) Uani 1 1 d .
O2 O 1.3676(9) 0.1430(4) 0.7583(4) 0.0135(9) Uani 1 1 d .
O3 O 0.9482(9) -0.0494(4) 0.7518(3) 0.0107(9) Uani 1 1 d .
O4 O 0.7128(8) 0.0899(4) 0.4993(3) 0.0097(8) Uani 1 1 d .
O5 O 1.2490(9) 0.1775(4) 0.3498(4) 0.0128(9) Uani 1 1 d U
O6 O 1.2754(9) 0.3524(4) 0.5054(4) 0.0119(9) Uani 1 1 d .
H6A H 1.4613 0.3592 0.4658 0.018 Uiso 1 1 d R
H6B H 1.2485 0.3925 0.5705 0.018 Uiso 1 1 d R
O7 O 0.1775(9) 0.5543(4) 0.6494(4) 0.0183(10) Uani 1 1 d G
H7A H 0.1483 0.5364 0.7307 0.027 Uiso 1 1 d G
H7B H 0.0175 0.5928 0.6235 0.027 Uiso 1 1 d G
N1 N 0.9250(11) 0.4682(5) 1.0490(4) 0.0099(10) Uani 1 1 d .
C1 C 0.5733(12) 0.2089(5) 0.7692(5) 0.0098(12) Uani 1 1 d .
C2 C 0.5710(12) 0.2414(6) 0.8999(5) 0.0090(12) Uani 1 1 d U
C3 C 0.7525(12) 0.3366(5) 0.9078(5) 0.0097(12) Uani 1 1 d .
H3 H 0.8754 0.3778 0.8346 0.012 Uiso 1 1 calc R
C4 C 0.7509(12) 0.3708(5) 1.0264(5) 0.0104(12) Uani 1 1 d .
C5 C 0.5746(12) 0.3039(6) 1.1350(5) 0.0111(12) Uani 1 1 d .
H5 H 0.5754 0.3252 1.2144 0.013 Uiso 1 1 calc R
C6 C 0.3977(12) 0.2061(5) 1.1270(5) 0.0083(12) Uani 1 1 d U
C7 C 0.3916(13) 0.1750(6) 1.0094(5) 0.0109(12) Uani 1 1 d .
H7 H 0.2701 0.1108 1.0029 0.013 Uiso 1 1 calc R
C8 C 0.2190(12) 0.1369(5) 1.2507(5) 0.0094(12) Uani 1 1 d .

loop_
_atom_site_aniso_label
_atom_site_aniso_U_11
_atom_site_aniso_U_22
_atom_site_aniso_U_33
_atom_site_aniso_U_23
_atom_site_aniso_U_13
_atom_site_aniso_U_12
Gd1 0.00818(16) 0.00853(19) 0.00615(16) -0.00285(12) -0.00182(11) -0.00234(11)
O1 0.011(2) 0.013(2) 0.009(2) -0.0029(17) -0.0017(17) -0.0015(16)
O2 0.013(2) 0.019(2) 0.012(2) -0.0059(18) -0.0055(17) -0.0056(18)
O3 0.016(2) 0.008(2) 0.008(2) 0.0008(16) -0.0011(17) -0.0070(17)
O4 0.008(2) 0.013(2) 0.009(2) -0.0030(16) -0.0029(16) 0.0014(16)
O5 0.0164(16) 0.0144(16) 0.0102(15) -0.0042(13) -0.0039(13) -0.0056(13)
O6 0.014(2) 0.011(2) 0.012(2) -0.0058(17) -0.0005(17) -0.0037(17)
O7 0.019(2) 0.019(3) 0.018(2) -0.003(2) -0.0057(19) -0.0030(19)
N1 0.012(3) 0.009(3) 0.010(2) -0.005(2) -0.0014(19) -0.0021(19)
C1 0.011(3) 0.009(3) 0.010(3) -0.006(2) -0.001(2) 0.002(2)
C2 0.0093(19) 0.0097(19) 0.0089(19) -0.0021(15) -0.0043(15) 0.0004(15)
C3 0.008(3) 0.007(3) 0.013(3) -0.003(2) -0.001(2) 0.002(2)
C4 0.010(3) 0.009(3) 0.013(3) -0.006(2) -0.002(2) 0.000(2)
C5 0.009(3) 0.016(3) 0.011(3) -0.008(3) -0.006(2) 0.002(2)
C6 0.0068(18) 0.0086(19) 0.0085(18) -0.0001(15) -0.0024(15) 0.0021(15)
C7 0.012(3) 0.010(3) 0.013(3) -0.006(2) -0.006(2) -0.001(2)
C8 0.011(3) 0.008(3) 0.009(3) -0.001(2) -0.002(2) 0.000(2)

loop_
_atom_type_symbol
_atom_type_description
_atom_type_scat_dispersion_real
_atom_type_scat_dispersion_imag
_atom_type_scat_source
C C 0.0033 0.0016 'International Tables Vol C Tables 4.2.6.8 and 6.1.1.4'
H H 0.0000 0.0000 'International Tables Vol C Tables 4.2.6.8 and 6.1.1.4'
Gd Gd -0.1653 3.9035 'International Tables Vol C Tables 4.2.6.8 and 6.1.1.4'
N N 0.0061 0.0033 'International Tables Vol C Tables 4.2.6.8 and 6.1.1.4'
O O 0.0106 0.0060 'International Tables Vol C Tables 4.2.6.8 and 6.1.1.4'

loop_
_geom_angle_atom_site_label_1
_geom_angle_atom_site_label_2
_geom_angle_atom_site_label_3
_geom_angle
_geom_angle_site_symmetry_1
_geom_angle_site_symmetry_3
O2 Gd1 O1 76.40(13) . .
O2 Gd1 O4 120.62(13) . 2_756
O1 Gd1 O4 145.37(13) . 2_756
O2 Gd1 O5 140.65(13) . .
O1 Gd1 O5 112.29(13) . .
O4 Gd1 O5 74.88(13) 2_756 .
O2 Gd1 O3 75.73(13) . .
O1 Gd1 O3 80.54(13) . .
O4 Gd1 O3 75.87(12) 2_756 .
O5 Gd1 O3 142.30(12) . .
O2 Gd1 O4 79.28(12) . 1_655
O1 Gd1 O4 142.85(12) . 1_655
O4 Gd1 O4 71.71(14) 2_756 1_655
O5 Gd1 O4 71.83(13) . 1_655
O3 Gd1 O4 119.83(13) . 1_655
O2 Gd1 O4 144.73(13) . .
O1 Gd1 O4 74.36(12) . .
O4 Gd1 O4 76.96(14) 2_756 .
O5 Gd1 O4 70.28(13) . .
O3 Gd1 O4 80.38(13) . .
O4 Gd1 O4 135.70(15) 1_655 .
O2 Gd1 O6 81.18(13) . .
O1 Gd1 O6 69.19(13) . .
O4 Gd1 O6 138.60(12) 2_756 .
O5 Gd1 O6 68.00(12) . .
O3 Gd1 O6 145.46(12) . .
O4 Gd1 O6 79.71(13) 1_655 .
O4 Gd1 O6 105.99(12) . .
O2 Gd1 Gd1 148.07(10) . 2_756
O1 Gd1 Gd1 110.27(9) . 2_756
O4 Gd1 Gd1 38.94(9) 2_756 2_756
O5 Gd1 Gd1 67.50(8) . 2_756
O3 Gd1 Gd1 74.80(8) . 2_756
O4 Gd1 Gd1 105.27(8) 1_655 2_756
O4 Gd1 Gd1 38.02(8) . 2_756
O6 Gd1 Gd1 130.70(9) . 2_756
O2 Gd1 Gd1 101.29(10) . 2_856
O1 Gd1 Gd1 177.68(9) . 2_856
O4 Gd1 Gd1 36.21(9) 2_756 2_856
O5 Gd1 Gd1 69.30(10) . 2_856
O3 Gd1 Gd1 99.22(9) . 2_856
O4 Gd1 Gd1 35.50(8) 1_655 2_856
O4 Gd1 Gd1 107.90(8) . 2_856
O6 Gd1 Gd1 110.34(9) . 2_856
Gd1 Gd1 Gd1 71.823(10) 2_756 2_856
C1 O1 Gd1 124.0(3) . .
C1 O2 Gd1 132.6(4) 1_655 .
C8 O3 Gd1 129.0(3) 2_657 .
Gd1 O4 Gd1 108.29(14) 2_756 1_455
Gd1 O4 Gd1 103.04(14) 2_756 .
Gd1 O4 Gd1 135.70(15) 1_455 .
C8 O5 Gd1 141.1(4) 1_654 .
Gd1 O6 H6A 110.4 . .
Gd1 O6 H6B 110.8 . .
H6A O6 H6B 108.4 . .
H7A O7 H7B 109.8 . .
N1 N1 C4 115.3(6) 2_767 .
O2 C1 O1 125.8(5) 1_455 .
O2 C1 C2 117.5(5) 1_455 .
O1 C1 C2 116.7(5) . .
C3 C2 C7 121.2(5) . .
C3 C2 C1 118.1(5) . .
C7 C2 C1 120.6(5) . .
C2 C3 C4 119.6(5) . .
C2 C3 H3 120.2 . .
C4 C3 H3 120.2 . .
C5 C4 C3 119.0(5) . .
C5 C4 N1 115.2(5) . .
C3 C4 N1 125.8(5) . .
C6 C5 C4 121.2(5) . .
C6 C5 H5 119.4 . .
C4 C5 H5 119.4 . .
C7 C6 C5 119.9(5) . .
C7 C6 C8 122.8(5) . .
C5 C6 C8 117.3(5) . .
C6 C7 C2 119.1(5) . .
C6 C7 H7 120.5 . .
C2 C7 H7 120.5 . .
O3 C8 O5 125.5(5) 2_657 1_456
O3 C8 C6 119.7(5) 2_657 .
O5 C8 C6 114.8(5) 1_456 .

loop_
_geom_bond_atom_site_label_1
_geom_bond_atom_site_label_2
_geom_bond_distance
_geom_bond_site_symmetry_2
Gd1 O2 2.366(4) .
Gd1 O1 2.376(4) .
Gd1 O4 2.388(3) 2_756
Gd1 O5 2.390(4) .
Gd1 O3 2.393(4) .
Gd1 O4 2.429(4) 1_655
Gd1 O4 2.436(4) .
Gd1 O6 2.504(4) .
Gd1 Gd1 3.7760(5) 2_756
Gd1 Gd1 3.9034(6) 2_856
O1 C1 1.270(6) .
O2 C1 1.250(6) 1_655
O3 C8 1.252(6) 2_657
O4 Gd1 2.388(3) 2_756
O4 Gd1 2.429(4) 1_455
O5 C8 1.263(6) 1_654
O6 H6A 0.8702 .
O6 H6B 0.8711 .
O7 H7A 0.8469 .
O7 H7B 0.8470 .
N1 N1 1.248(9) 2_767
N1 C4 1.432(7) .
C1 O2 1.250(6) 1_455
C1 C2 1.515(7) .
C2 C3 1.377(7) .
C2 C7 1.399(8) .
C3 C4 1.397(7) .
C3 H3 0.9300 .
C4 C5 1.389(8) .
C5 C6 1.386(7) .
C5 H5 0.9300 .
C6 C7 1.380(7) .
C6 C8 1.510(8) .
C7 H7 0.9300 .
C8 O3 1.252(6) 2_657
C8 O5 1.263(6) 1_456
